data_1557190
loop_
_publ_author_name
'Hazell, Alan'
'McKenzie, Christine J.'
'Moubaraki, Boujemaa'
'Murray, Keith S.'

_publ_section_title
;
 Crystal Structure and Magnetic Properties of a Copper(II)-Vanadium(IV)
 Complex of an 'Open-Ended' Dinucleating Ligand
;
_journal_name_full 'Acta Chemica Scandinavica'
_journal_page_first 470
_journal_page_last 475
_journal_paper_doi 10.3891/acta.chem.scand.51-0470
_journal_volume 51
_journal_year 1997
_chemical_formula_sum 'C33 H35 Cl3 Cu N6 O11 V'
_chemical_formula_weight 912.51
_chemical_name_common '[bpmpCu(Cl)VO-(H2O)](C1O4)2'
_space_group_IT_number 15
_space_group_name_Hall '-C 2yc'
_space_group_name_H-M_alt 'C 1 2/c 1'
_symmetry_cell_setting monoclinic
_symmetry_Int_Tables_number 15
_symmetry_space_group_name_Hall '-C 2yc'
_symmetry_space_group_name_H-M 'C 1 2/c 1'
_cell_angle_alpha 90.
_cell_angle_beta 106.955(7)
_cell_angle_gamma 90.
_cell_formula_units_Z 8
_cell_length_a 23.445(3)
_cell_length_b 16.392(3)
_cell_length_c 20.612(3)
_cell_volume 7577(2)
_diffrn_ambient_temperature 293
_diffrn_radiation_probe x-ray
_diffrn_radiation_type MoK\a
_diffrn_radiation_wavelength 0.71073
_exptl_absorpt_coefficient_mu 1.077
_exptl_crystal_density_diffrn 1.610
_refine_ls_number_parameters 504
_refine_ls_number_reflns 3379
_refine_ls_R_factor_gt 0.064
_refine_ls_wR_factor_gt 0.079
_cod_data_source_file Acta-Chem-Scand-1997-51-470.cif
_cod_data_source_block 1
_cod_original_sg_symbol_H-M 'C 2/c'
_cod_database_code 1557190

loop_
_space_group_symop_id
_space_group_symop_operation_xyz
1 x,y,z
2 -x,y,1/2-z
3 -x,-y,-z
4 x,-y,1/2+z
5 1/2+x,1/2+y,z
6 1/2-x,1/2+y,1/2-z
7 1/2-x,1/2-y,-z
8 1/2+x,1/2-y,1/2+z

loop_
_atom_site_label
_atom_site_type_symbol
_atom_site_thermal_displace_type
_atom_site_fract_x
_atom_site_fract_y
_atom_site_fract_z
_atom_site_occupancy
_atom_site_U_iso_or_equiv
_atom_site_calc_flag
_atom_site_refinement_flags
_atom_site_disorder_assembly
_atom_site_disorder_group
Cu Cu Uiso 0.92461(4) 0.18902(6) 0.77699(5) 1.000 0.0359(5) . . . .
V V Uiso 0.76323(5) 0.12042(9) 0.67742(7) 1.000 0.0355(7) . . . .
Cl1 Cl Uiso 0.93320(10) 0.2185(2) 0.67220(10) 1.000 0.0480(10) . . . .
Cl2 Cl Uiso 0.85480(10) 0.0513(2) 0.49310(10) 1.000 0.057(2) . . . .
Cl3 Cl Uiso 0.97790(10) -0.2998(2) 0.60510(10) 1.000 0.077(2) . . . .
O1 O Uiso 0.8194(2) 0.1880(3) 0.7452(3) 1.000 0.034(3) . . . .
O2 O Uiso 0.7887(2) 0.0300(4) 0.6866(3) 1.000 0.053(3) . . . .
O3 O Uiso 0.8021(3) 0.1700(4) 0.6085(4) 1.000 0.050(3) . . . .
N1 N Uiso 0.9283(3) 0.1639(5) 0.8746(3) 1.000 0.041(3) . . . .
N2 N Uiso 0.7001(3) 0.2306(4) 0.6591(3) 1.000 0.041(4) . . . .
N17 N Uiso 0.9308(3) 0.3040(5) 0.8105(4) 1.000 0.047(3) . . . .
N27 N Uiso 0.9315(3) 0.0676(5) 0.7715(4) 1.000 0.042(3) . . . .
N37 N Uiso 0.6912(3) 0.0953(5) 0.5890(4) 1.000 0.044(4) . . . .
N47 N Uiso 0.7123(3) 0.1004(4) 0.7456(3) 1.000 0.038(3) . . . .
C1 C Uiso 0.8002(3) 0.2320(5) 0.7902(4) 1.000 0.034(4) . . . .
C2 C Uiso 0.8235(3) 0.2153(5) 0.8583(4) 1.000 0.037(4) . . . .
C3 C Uiso 0.8012(4) 0.2571(6) 0.9052(5) 1.000 0.049(5) . . . .
C4 C Uiso 0.7557(4) 0.3149(6) 0.8839(5) 1.000 0.050(5) . . . .
O4 O Uiso 0.8464(3) 0.0456(5) 0.4226(4) 1.000 0.082(5) . . . .
C5 C Uiso 0.7353(4) 0.3313(6) 0.8151(5) 1.000 0.048(5) . . . .
O5 O Uiso 0.7977(3) 0.0674(6) 0.5031(4) 1.000 0.108(5) . . . .
O6 O Uiso 0.8925(3) 0.1184(5) 0.5202(4) 1.000 0.098(5) . . . .
C6 C Uiso 0.7567(3) 0.2921(5) 0.7679(4) 1.000 0.040(4) . . . .
O7 O Uiso 0.8808(5) -0.0206(6) 0.5262(5) 1.000 0.137(11) . . . .
C7 C Uiso 0.8671(3) 0.1479(6) 0.8823(4) 1.000 0.043(4) . . . .
C8 C Uiso 0.7268(5) 0.3539(7) 0.9335(6) 1.000 0.077(7) . . . .
C9 C Uiso 0.7318(4) 0.3055(5) 0.6927(4) 1.000 0.043(5) . . . .
C11 C Uiso 0.9569(3) 0.2319(7) 0.9173(4) 1.000 0.051(5) . . . .
C12 C Uiso 0.9450(3) 0.3104(6) 0.8785(5) 1.000 0.044(4) . . . .
C13 C Uiso 0.9507(4) 0.3853(8) 0.9092(6) 1.000 0.065(6) . . . .
C14 C Uiso 0.9444(5) 0.4534(8) 0.8714(8) 1.000 0.082(8) . . . .
C15 C Uiso 0.9300(5) 0.4492(7) 0.8019(7) 1.000 0.075(7) . . . .
C16 C Uiso 0.9224(4) 0.3718(6) 0.7731(5) 1.000 0.054(6) . . . .
C21 C Uiso 0.9633(4) 0.0851(6) 0.8905(5) 1.000 0.056(5) . . . .
C22 C Uiso 0.9465(3) 0.0292(7) 0.8299(6) 1.000 0.052(4) . . . .
C23 C Uiso 0.9498(4) -0.0553(8) 0.8358(7) 1.000 0.068(6) . . . .
C24 C Uiso 0.9383(5) -0.0994(7) 0.7776(10) 1.000 0.084(6) . . . .
C25 C Uiso 0.9225(4) -0.0613(7) 0.7167(8) 1.000 0.073(5) . . . .
C26 C Uiso 0.9194(3) 0.0230(6) 0.7135(5) 1.000 0.054(4) . . . .
C31 C Uiso 0.6768(4) 0.2412(6) 0.5857(5) 1.000 0.051(5) . . . .
C32 C Uiso 0.6620(4) 0.1587(6) 0.5526(5) 1.000 0.049(5) . . . .
C33 C Uiso 0.6212(4) 0.1475(8) 0.4899(5) 1.000 0.068(6) . . . .
C34 C Uiso 0.6094(4) 0.0698(10) 0.4655(6) 1.000 0.082(6) . . . .
C35 C Uiso 0.6368(5) 0.0035(8) 0.5034(6) 1.000 0.071(6) . . . .
C36 C Uiso 0.6773(4) 0.0199(7) 0.5647(5) 1.000 0.058(5) . . . .
C41 C Uiso 0.6500(3) 0.2104(6) 0.6878(5) 1.000 0.048(4) . . . .
C42 C Uiso 0.6680(3) 0.1515(6) 0.7461(5) 1.000 0.042(4) . . . .
C43 C Uiso 0.6393(4) 0.1487(7) 0.7964(5) 1.000 0.063(6) . . . .
C44 C Uiso 0.6581(5) 0.0927(8) 0.8475(6) 1.000 0.079(8) . . . .
C45 C Uiso 0.7026(5) 0.0386(7) 0.8466(5) 1.000 0.070(7) . . . .
C46 C Uiso 0.7292(4) 0.0435(6) 0.7967(5) 1.000 0.050(5) . . . .
O8 O Uiso 0.9905(7) -0.2803(11) 0.6671(7) 1.000 0.244(17) . . . .
O9 O Uiso 0.9234(4) -0.2984(11) 0.5650(6) 1.000 0.208(6) . . . .
O10 O Uiso 1.0185(4) -0.2699(13) 0.5765(5) 1.000 0.245(6) . . . .
O11 O Uiso 0.9847(10) -0.3764(11) 0.6152(17) 1.000 0.39(3) . . . .

loop_
_atom_type_symbol
_atom_type_description
_atom_type_scat_dispersion_real
_atom_type_scat_dispersion_imag
_atom_type_scat_source
C C 0.0033 0.0016 ' International Tables Vol C Tables 4.2.6.8 and 6.1.1.4'
Cl Cl 0.1484 0.1585 ' International Tables Vol C Tables 4.2.6.8 and 6.1.1.4'
Cu Cu 0.3201 1.2651 ' International Tables Vol C Tables 4.2.6.8 and 6.1.1.4'
N N 0.0061 0.0033 ' International Tables Vol C Tables 4.2.6.8 and 6.1.1.4'
O O 0.0106 0.0060 ' International Tables Vol C Tables 4.2.6.8 and 6.1.1.4'
V V 0.3005 0.5294 ' International Tables Vol C Tables 4.2.6.8 and 6.1.1.4'

loop_
_geom_angle_atom_site_label_1
_geom_angle_atom_site_label_2
_geom_angle_atom_site_label_3
_geom_angle
_geom_angle_site_symmetry_1
_geom_angle_site_symmetry_2
_geom_angle_site_symmetry_3
_geom_angle_publ_flag
Cl1 Cu O1 96.46(16) . . . yes
Cl1 Cu N1 172.8(2) . . . yes
Cl1 Cu N17 96.3(2) . . . yes
Cl1 Cu N27 97.3(2) . . . yes
O1 Cu N1 90.7(3) . . . yes
O1 Cu N17 93.9(2) . . . yes
O1 Cu N27 94.1(2) . . . yes
N1 Cu N17 82.6(3) . . . yes
N1 Cu N27 82.7(3) . . . yes
N17 Cu N27 163.4(3) . . . yes
O1 V O2 106.9(3) . . . yes
O1 V O3 85.9(3) . . . yes
O1 V N2 86.5(2) . . . yes
O1 V N37 156.7(3) . . . yes
O1 V N47 90.4(2) . . . yes
O2 V O3 102.9(3) . . . yes
O2 V N2 162.9(3) . . . yes
O2 V N37 95.6(3) . . . yes
O2 V N47 92.4(3) . . . yes
O3 V N2 88.3(3) . . . yes
O3 V N37 83.5(3) . . . yes
O3 V N47 164.7(3) . . . yes
N2 V N37 72.5(3) . . . yes
N2 V N47 76.7(2) . . . yes
N37 V N47 94.5(3) . . . yes
O5 Cl2 O6 107.5(5) . . . yes
O5 Cl2 O7 112.0(6) . . . yes
O6 Cl2 O7 109.0(6) . . . yes
O4 Cl2 O6 109.9(5) . . . yes
O4 Cl2 O7 110.7(6) . . . yes
O4 Cl2 O5 107.7(5) . . . yes
O8 Cl3 O9 122.2(10) . . . yes
O8 Cl3 O10 111.3(10) . . . yes
O10 Cl3 O11 111.0(15) . . . yes
O8 Cl3 O11 95.9(17) . . . yes
O9 Cl3 O10 113.7(7) . . . yes
O9 Cl3 O11 100.0(15) . . . yes
Cu O1 C1 109.6(4) . . . yes
V O1 C1 120.1(5) . . . yes
Cu O1 V 129.2(3) . . . yes
Cu N1 C7 111.8(5) . . . yes
C11 N1 C21 113.4(7) . . . yes
Cu N1 C21 104.6(5) . . . yes
C7 N1 C11 110.7(6) . . . yes
Cu N1 C11 108.8(5) . . . yes
C7 N1 C21 107.5(7) . . . yes
V N2 C31 107.0(5) . . . yes
V N2 C41 107.7(5) . . . yes
V N2 C9 111.1(5) . . . yes
C31 N2 C41 109.6(7) . . . yes
C9 N2 C31 111.5(6) . . . yes
C9 N2 C41 109.8(7) . . . yes
Cu N17 C12 113.8(6) . . . yes
Cu N17 C16 127.1(7) . . . yes
C12 N17 C16 119.1(8) . . . yes
Cu N27 C22 115.4(7) . . . yes
C22 N27 C26 118.7(9) . . . yes
Cu N27 C26 125.8(7) . . . yes
V N37 C36 123.0(7) . . . yes
C32 N37 C36 118.4(8) . . . yes
V N37 C32 118.3(6) . . . yes
C42 N47 C46 118.0(8) . . . yes
V N47 C42 119.8(6) . . . yes
V N47 C46 121.4(6) . . . yes
O1 C1 C6 120.6(7) . . . yes
O1 C1 C2 118.8(7) . . . yes
C2 C1 C6 120.7(7) . . . no
C1 C2 C3 119.2(8) . . . no
C1 C2 C7 121.1(7) . . . no
C3 C2 C7 119.4(7) . . . no
C2 C3 C4 121.2(9) . . . no
C3 C4 C5 117.2(9) . . . no
C3 C4 C8 121.5(9) . . . no
C5 C4 C8 121.2(9) . . . no
C4 C5 C6 123.0(9) . . . no
C1 C6 C5 118.6(8) . . . no
C5 C6 C9 123.2(8) . . . no
C1 C6 C9 118.0(7) . . . no
N1 C7 C2 114.7(7) . . . yes
N2 C9 C6 110.4(6) . . . yes
N1 C11 C12 110.7(7) . . . yes
C11 C12 C13 123.1(9) . . . no
N17 C12 C11 116.1(8) . . . yes
N17 C12 C13 120.8(9) . . . yes
C12 C13 C14 119.8(11) . . . no
C13 C14 C15 121.0(12) . . . no
C14 C15 C16 116.9(11) . . . no
N17 C16 C15 122.3(10) . . . yes
N1 C21 C22 110.2(8) . . . yes
C21 C22 C23 122.6(11) . . . no
N27 C22 C21 113.9(9) . . . yes
N27 C22 C23 123.5(11) . . . yes
C22 C23 C24 117.5(12) . . . no
C23 C24 C25 120.2(11) . . . no
C24 C25 C26 120.1(13) . . . no
N27 C26 C25 120.0(10) . . . yes
N2 C31 C32 109.2(8) . . . yes
N37 C32 C31 115.3(8) . . . yes
N37 C32 C33 121.4(10) . . . yes
C31 C32 C33 123.3(10) . . . no
C32 C33 C34 118.7(11) . . . no
C33 C34 C35 120.9(11) . . . no
C34 C35 C36 116.8(12) . . . no
N37 C36 C35 123.7(10) . . . yes
N2 C41 C42 112.8(7) . . . yes
N47 C42 C41 115.7(7) . . . yes
N47 C42 C43 122.1(9) . . . yes
C41 C42 C43 122.2(8) . . . no
C42 C43 C44 118.6(10) . . . no
C43 C44 C45 119.9(11) . . . no
C44 C45 C46 119.5(10) . . . no
N47 C46 C45 121.9(9) . . . yes

loop_
_geom_bond_atom_site_label_1
_geom_bond_atom_site_label_2
_geom_bond_distance
_geom_bond_site_symmetry_1
_geom_bond_site_symmetry_2
_geom_bond_publ_flag
Cu Cl1 2.279(2) . . yes
Cu O1 2.360(5) . . yes
Cu N1 2.031(6) . . yes
Cu N17 1.998(8) . . yes
Cu N27 2.003(8) . . yes
V O1 1.960(6) . . yes
V O2 1.589(7) . . yes
V O3 2.065(8) . . yes
V N2 2.296(7) . . yes
V N37 2.133(8) . . yes
V N47 2.118(7) . . yes
Cl2 O6 1.420(9) . . yes
Cl2 O7 1.408(11) . . yes
Cl2 O4 1.412(8) . . yes
Cl2 O5 1.437(8) . . yes
Cl3 O8 1.266(14) . . yes
Cl3 O11 1.275(19) . . yes
Cl3 O9 1.304(11) . . yes
Cl3 O10 1.350(12) . . yes
O1 C1 1.352(10) . . yes
N1 C7 1.512(10) . . yes
N1 C11 1.457(13) . . yes
N1 C21 1.514(13) . . yes
N2 C9 1.496(11) . . yes
N2 C41 1.498(11) . . yes
N2 C31 1.461(12) . . yes
N17 C16 1.334(13) . . yes
N17 C12 1.347(13) . . yes
N27 C22 1.312(14) . . yes
N27 C26 1.359(13) . . yes
N37 C32 1.346(13) . . yes
N37 C36 1.338(14) . . yes
N47 C42 1.337(11) . . yes
N47 C46 1.376(12) . . yes
C1 C2 1.377(11) . . no
C1 C6 1.396(11) . . no
C2 C7 1.488(12) . . no
C2 C3 1.404(13) . . no
C3 C4 1.398(14) . . no
C4 C8 1.522(15) . . no
C4 C5 1.384(14) . . no
C5 C6 1.377(13) . . no
C6 C9 1.505(11) . . no
C11 C12 1.498(14) . . no
C12 C13 1.370(16) . . no
C13 C14 1.345(19) . . no
C14 C15 1.37(2) . . no
C15 C16 1.390(15) . . no
C21 C22 1.506(15) . . no
C22 C23 1.391(17) . . no
C23 C24 1.36(2) . . no
C24 C25 1.35(2) . . no
C25 C26 1.384(15) . . no
C31 C32 1.509(14) . . no
C32 C33 1.378(14) . . no
C33 C34 1.37(2) . . no
C34 C35 1.383(19) . . no
C35 C36 1.368(16) . . no
C41 C42 1.503(14) . . no
C42 C43 1.392(13) . . no
C43 C44 1.370(16) . . no
C44 C45 1.374(17) . . no
C45 C46 1.352(15) . . no

loop_
_geom_torsion_atom_site_label_1
_geom_torsion_atom_site_label_2
_geom_torsion_atom_site_label_3
_geom_torsion_atom_site_label_4
_geom_torsion
_geom_torsion_site_symmetry_1
_geom_torsion_site_symmetry_2
_geom_torsion_site_symmetry_3
_geom_torsion_site_symmetry_4
_geom_torsion_publ_flag
Cl1 Cu O1 V 58.7(3) . . . . no
Cl1 Cu O1 C1 -133.0(5) . . . . no
N1 Cu O1 V -121.9(4) . . . . no
N1 Cu O1 C1 46.4(5) . . . . no
N17 Cu O1 V 155.5(4) . . . . no
N17 Cu O1 C1 -36.2(5) . . . . no
N27 Cu O1 V -39.1(4) . . . . no
N27 Cu O1 C1 129.2(5) . . . . no
O1 Cu N1 C7 5.6(6) . . . . no
O1 Cu N1 C11 -116.9(5) . . . . no
O1 Cu N1 C21 121.6(5) . . . . no
N17 Cu N1 C7 99.4(6) . . . . no
N17 Cu N1 C11 -23.1(5) . . . . no
N17 Cu N1 C21 -144.6(6) . . . . no
N27 Cu N1 C7 -88.5(6) . . . . no
N27 Cu N1 C11 149.0(6) . . . . no
N27 Cu N1 C21 27.5(5) . . . . no
Cl1 Cu N17 C12 -161.5(6) . . . . no
Cl1 Cu N17 C16 18.6(8) . . . . no
O1 Cu N17 C12 101.6(6) . . . . no
O1 Cu N17 C16 -78.3(8) . . . . no
N1 Cu N17 C12 11.4(6) . . . . no
N1 Cu N17 C16 -168.6(8) . . . . no
Cl1 Cu N27 C22 160.2(6) . . . . no
Cl1 Cu N27 C26 -23.1(7) . . . . no
O1 Cu N27 C22 -102.8(6) . . . . no
O1 Cu N27 C26 74.0(7) . . . . no
N1 Cu N27 C22 -12.6(6) . . . . no
N1 Cu N27 C26 164.2(7) . . . . no
O2 V O1 Cu 43.6(4) . . . . no
O2 V O1 C1 -123.7(6) . . . . no
O3 V O1 Cu -58.7(4) . . . . no
O3 V O1 C1 134.1(6) . . . . no
N2 V O1 Cu -147.2(4) . . . . no
N2 V O1 C1 45.6(6) . . . . no
N37 V O1 Cu -121.6(6) . . . . no
N37 V O1 C1 71.1(9) . . . . no
N47 V O1 Cu 136.2(4) . . . . no
N47 V O1 C1 -31.1(6) . . . . no
O1 V N2 C9 11.7(5) . . . . no
O1 V N2 C31 133.7(6) . . . . no
O1 V N2 C41 -108.6(5) . . . . no
O3 V N2 C9 -74.3(5) . . . . no
O3 V N2 C31 47.7(6) . . . . no
O3 V N2 C41 165.4(5) . . . . no
N37 V N2 C9 -158.0(6) . . . . no
N37 V N2 C31 -36.0(5) . . . . no
N37 V N2 C41 81.7(5) . . . . no
N47 V N2 C9 102.9(5) . . . . no
N47 V N2 C31 -135.1(6) . . . . no
N47 V N2 C41 -17.4(5) . . . . no
O1 V N37 C32 -1.0(11) . . . . no
O1 V N37 C36 172.7(7) . . . . no
O2 V N37 C32 -166.7(7) . . . . no
O2 V N37 C36 7.0(8) . . . . no
O3 V N37 C32 -64.3(7) . . . . no
O3 V N37 C36 109.3(8) . . . . no
N2 V N37 C32 25.9(7) . . . . no
N2 V N37 C36 -160.4(8) . . . . no
N47 V N37 C32 100.4(7) . . . . no
N47 V N37 C36 -85.9(7) . . . . no
O1 V N47 C42 90.0(6) . . . . no
O1 V N47 C46 -79.9(7) . . . . no
O2 V N47 C42 -163.1(7) . . . . no
O2 V N47 C46 27.1(7) . . . . no
N2 V N47 C42 3.6(6) . . . . no
N2 V N47 C46 -166.3(7) . . . . no
N37 V N47 C42 -67.2(7) . . . . no
N37 V N47 C46 122.9(7) . . . . no
Cu O1 C1 C2 -51.4(8) . . . . no
Cu O1 C1 C6 129.8(6) . . . . no
V O1 C1 C2 118.1(7) . . . . no
V O1 C1 C6 -60.6(9) . . . . no
C21 N1 C7 C2 -171.0(7) . . . . no
Cu N1 C21 C22 -38.5(8) . . . . no
Cu N1 C7 C2 -56.8(8) . . . . no
C11 N1 C7 C2 64.7(9) . . . . no
C21 N1 C11 C12 146.2(7) . . . . no
C7 N1 C11 C12 -93.0(7) . . . . no
C7 N1 C21 C22 80.4(8) . . . . no
C11 N1 C21 C22 -156.9(7) . . . . no
Cu N1 C11 C12 30.3(7) . . . . no
C31 N2 C9 C6 -178.5(7) . . . . no
C41 N2 C9 C6 59.8(9) . . . . no
C31 N2 C41 C42 144.5(8) . . . . no
C9 N2 C31 C32 163.4(7) . . . . no
V N2 C9 C6 -59.2(8) . . . . no
C41 N2 C31 C32 -74.8(9) . . . . no
C9 N2 C41 C42 -92.6(9) . . . . no
V N2 C31 C32 41.7(8) . . . . no
V N2 C41 C42 28.5(9) . . . . no
C12 N17 C16 C15 2.5(14) . . . . no
C16 N17 C12 C13 0.1(13) . . . . no
Cu N17 C16 C15 -177.6(8) . . . . no
C16 N17 C12 C11 -176.9(8) . . . . no
Cu N17 C12 C13 -179.8(7) . . . . no
Cu N17 C12 C11 3.2(9) . . . . no
C26 N27 C22 C23 -1.1(13) . . . . no
C26 N27 C22 C21 175.6(7) . . . . no
C22 N27 C26 C25 0.6(12) . . . . no
Cu N27 C26 C25 -176.1(7) . . . . no
Cu N27 C22 C23 175.9(7) . . . . no
Cu N27 C22 C21 -7.4(9) . . . . no
C36 N37 C32 C33 -3.8(14) . . . . no
V N37 C32 C31 -10.4(11) . . . . no
C36 N37 C32 C31 175.6(8) . . . . no
V N37 C32 C33 170.2(7) . . . . no
V N37 C36 C35 -170.8(8) . . . . no
C32 N37 C36 C35 2.9(15) . . . . no
V N47 C46 C45 169.7(8) . . . . no
C46 N47 C42 C43 0.3(13) . . . . no
C42 N47 C46 C45 -0.3(14) . . . . no
C46 N47 C42 C41 -178.0(8) . . . . no
V N47 C42 C43 -169.9(7) . . . . no
V N47 C42 C41 11.8(10) . . . . no
C6 C1 C2 C3 2.7(12) . . . . no
C2 C1 C6 C9 -178.2(7) . . . . no
C6 C1 C2 C7 176.2(7) . . . . no
C2 C1 C6 C5 -3.4(12) . . . . no
O1 C1 C6 C9 0.5(11) . . . . no
O1 C1 C2 C7 -2.6(11) . . . . no
O1 C1 C2 C3 -176.1(7) . . . . no
O1 C1 C6 C5 175.3(8) . . . . no
C1 C2 C7 N1 71.2(10) . . . . no
C3 C2 C7 N1 -115.3(8) . . . . no
C1 C2 C3 C4 0.3(13) . . . . no
C7 C2 C3 C4 -173.3(8) . . . . no
C2 C3 C4 C8 173.5(9) . . . . no
C2 C3 C4 C5 -2.4(14) . . . . no
C3 C4 C5 C6 1.7(15) . . . . no
C8 C4 C5 C6 -174.2(9) . . . . no
C4 C5 C6 C9 175.7(9) . . . . no
C4 C5 C6 C1 1.2(14) . . . . no
C5 C6 C9 N2 -111.3(9) . . . . no
C1 C6 C9 N2 63.2(10) . . . . no
N1 C11 C12 N17 -22.8(9) . . . . no
N1 C11 C12 C13 160.2(8) . . . . no
N17 C12 C13 C14 -2.7(14) . . . . no
C11 C12 C13 C14 174.2(9) . . . . no
C12 C13 C14 C15 2.5(17) . . . . no
C13 C14 C15 C16 0.0(18) . . . . no
C14 C15 C16 N17 -2.6(17) . . . . no
N1 C21 C22 N27 31.6(10) . . . . no
N1 C21 C22 C23 -151.6(8) . . . . no
C21 C22 C23 C24 -174.6(10) . . . . no
N27 C22 C23 C24 1.8(15) . . . . no
C22 C23 C24 C25 -2.0(17) . . . . no
C23 C24 C25 C26 1.6(18) . . . . no
C24 C25 C26 N27 -0.8(15) . . . . no
N2 C31 C32 C33 156.3(9) . . . . no
N2 C31 C32 N37 -23.1(11) . . . . no
N37 C32 C33 C34 1.7(15) . . . . no
C31 C32 C33 C34 -177.6(9) . . . . no
C32 C33 C34 C35 1.4(16) . . . . no
C33 C34 C35 C36 -2.2(16) . . . . no
C34 C35 C36 N37 0.0(16) . . . . no
N2 C41 C42 C43 153.8(9) . . . . no
N2 C41 C42 N47 -28.0(11) . . . . no
C41 C42 C43 C44 179.4(10) . . . . no
N47 C42 C43 C44 1.3(15) . . . . no
C42 C43 C44 C45 -2.8(17) . . . . no
C43 C44 C45 C46 2.8(18) . . . . no
C44 C45 C46 N47 -1.2(16) . . . . no
